data_4067163
loop_
_publ_author_name
'Ohashi, Masato'
'Saijo, Hiroki'
'Arai, Tomoya'
'Ogoshi, Sensuke'

_publ_section_title
;
 Nickel(0)-Catalyzed Formation of Oxaaluminacyclopentenes via an
 Oxanickelacyclopentene Key Intermediate: Me2AlOTf-Assisted Oxidative
 Cyclization of an Aldehyde and an Alkyne with Nickel(0)
;
_journal_issue 23
_journal_name_full Organometallics
_journal_page_first 6534
_journal_paper_doi 10.1021/om100857a
_journal_volume 29
_journal_year 2010
_chemical_formula_moiety 'C44 H54 Al2 O3'
_chemical_formula_sum 'C44 H54 Al2 O3'
_chemical_formula_weight 684.83
_chemical_name_systematic
;
 ?
;
_space_group_IT_number 14
_symmetry_cell_setting monoclinic
_symmetry_Int_Tables_number 14
_symmetry_space_group_name_Hall '-P 2ybc'
_symmetry_space_group_name_H-M 'P 1 21/c 1'
_atom_sites_solution_hydrogens geom
_atom_sites_solution_primary direct
_atom_sites_solution_secondary difmap
_audit_creation_method SHELXL-97
_cell_angle_alpha 90.00
_cell_angle_beta 90.4830(11)
_cell_angle_gamma 90.00
_cell_formula_units_Z 4
_cell_length_a 18.3171(7)
_cell_length_b 10.0174(4)
_cell_length_c 21.7009(7)
_cell_measurement_reflns_used 28445
_cell_measurement_temperature 123(2)
_cell_measurement_theta_max 27.44
_cell_measurement_theta_min 2.99
_cell_volume 3981.8(3)
_computing_cell_refinement 'Rigaku/RAPID Diffractometer Control'
_computing_data_collection 'Rigaku/RAPID Diffractometer Control'
_computing_data_reduction 'teXsan: PROCESS (MSC)'
_computing_molecular_graphics 'Ortep-3 (Louis J. Farrugia, 1999)'
_computing_publication_material 'SHELXL-97 and modified'
_computing_structure_refinement 'SHELXL-97 (Sheldrick, 1999)'
_computing_structure_solution 'PATTY (Bueskens, et al., 1994)'
_diffrn_ambient_temperature 123(2)
_diffrn_detector_area_resol_mean 10.00
_diffrn_measured_fraction_theta_full 0.978
_diffrn_measured_fraction_theta_max 0.978
_diffrn_measurement_device_type 'Rigaku R-AXIS RAPID'
_diffrn_measurement_method \w
_diffrn_radiation_detector 'imaging plate'
_diffrn_radiation_monochromator graphite
_diffrn_radiation_source 'fine-focus sealed tube'
_diffrn_radiation_type MoK\a
_diffrn_radiation_wavelength 0.71069
_diffrn_reflns_av_R_equivalents 0.0451
_diffrn_reflns_av_sigmaI/netI 0.0405
_diffrn_reflns_limit_h_max 23
_diffrn_reflns_limit_h_min -23
_diffrn_reflns_limit_k_max 11
_diffrn_reflns_limit_k_min -12
_diffrn_reflns_limit_l_max 27
_diffrn_reflns_limit_l_min -28
_diffrn_reflns_number 36099
_diffrn_reflns_theta_full 27.44
_diffrn_reflns_theta_max 27.44
_diffrn_reflns_theta_min 2.99
_exptl_absorpt_coefficient_mu 0.110
_exptl_absorpt_correction_T_max 0.96
_exptl_absorpt_correction_T_min 0.94
_exptl_absorpt_correction_type multi-scan
_exptl_absorpt_process_details
;
Higashi, T. (1999). Abscor - Empirical Absorption Correction based on
Fourier Series Approximation. Rigaku Corporation, Tokyo, Japan.
;
_exptl_crystal_colour colorless
_exptl_crystal_density_diffrn 1.142
_exptl_crystal_density_method 'not measured'
_exptl_crystal_description block
_exptl_crystal_F_000 1472
_exptl_crystal_size_max 0.60
_exptl_crystal_size_mid 0.40
_exptl_crystal_size_min 0.40
_refine_diff_density_max 0.409
_refine_diff_density_min -0.295
_refine_diff_density_rms 0.060
_refine_ls_extinction_method none
_refine_ls_goodness_of_fit_ref 1.059
_refine_ls_hydrogen_treatment constr
_refine_ls_matrix_type full
_refine_ls_number_parameters 450
_refine_ls_number_reflns 8873
_refine_ls_number_restraints 0
_refine_ls_restrained_S_all 1.059
_refine_ls_R_factor_all 0.0624
_refine_ls_R_factor_gt 0.0460
_refine_ls_shift/su_max 0.002
_refine_ls_shift/su_mean 0.000
_refine_ls_structure_factor_coef Fsqd
_refine_ls_weighting_details 'calc w=1/[\s^2^(Fo^2^)+(0.0589P)^2^+1.0580P] where P=(Fo^2^+2Fc^2^)/3'
_refine_ls_weighting_scheme calc
_refine_ls_wR_factor_gt 0.1105
_refine_ls_wR_factor_ref 0.1202
_reflns_number_gt 7017
_reflns_number_total 8873
_reflns_threshold_expression >2sigma(I)
_cod_data_source_file om100857a_si_002.cif
_cod_data_source_block 9b
_cod_depositor_comments
;
The following automatic conversions were performed:

'_symmetry_cell_setting' value 'Monoclinic' changed to 'monoclinic'
according to /home/saulius/struct/CIF-dictionaries/cif_core.dic
dictionary named 'cif_core.dic' version 2.4.1 from
2010-06-29.

'_exptl_absorpt_correction_type' value 'Multi-Scan'
changed to 'multi-scan' according to
/home/saulius/struct/CIF-dictionaries/cif_core.dic dictionary named
'cif_core.dic' version 2.4.1 from 2010-06-29.

Automatic conversion script
Id: cif_fix_values 1715 2011-07-08 13:25:40Z adriana 
;
_cod_original_cell_volume 3981.8(2)
_cod_original_sg_symbol_Hall '-p 2ybc'
_cod_original_sg_symbol_H-M 'P 21/c'
_cod_database_code 4067163

loop_
_symmetry_equiv_pos_as_xyz
'x, y, z'
'x, -y+1/2, z+1/2'
'-x, -y, -z'
'-x, y-1/2, -z-1/2'

loop_
_atom_site_label
_atom_site_type_symbol
_atom_site_fract_x
_atom_site_fract_y
_atom_site_fract_z
_atom_site_U_iso_or_equiv
_atom_site_adp_type
_atom_site_occupancy
_atom_site_symmetry_multiplicity
_atom_site_calc_flag
_atom_site_refinement_flags
Al1 Al 0.17493(2) 0.62518(4) 0.36133(2) 0.01997(11) Uani 1 1 d .
Al2 Al 0.29653(2) 0.53045(4) 0.432550(19) 0.01895(11) Uani 1 1 d .
O1 O 0.26576(6) 0.55088(10) 0.34804(4) 0.0192(2) Uani 1 1 d .
O2 O 0.19629(6) 0.58754(11) 0.44032(5) 0.0216(2) Uani 1 1 d .
O3 O 0.37799(6) 0.41130(11) 0.40055(5) 0.0247(2) Uani 1 1 d .
C1 C 0.30827(8) 0.63157(15) 0.30595(6) 0.0201(3) Uani 1 1 d .
H1 H 0.3606 0.6281 0.3194 0.024 Uiso 1 1 calc R
C2 C 0.28186(8) 0.77705(15) 0.31063(6) 0.0203(3) Uani 1 1 d .
C3 C 0.21404(8) 0.79750(15) 0.33292(7) 0.0210(3) Uani 1 1 d .
C4 C 0.30240(9) 0.57239(15) 0.23933(7) 0.0247(3) Uani 1 1 d .
C5 C 0.32731(11) 0.42662(16) 0.24148(8) 0.0313(4) Uani 1 1 d .
H5A H 0.3763 0.4216 0.2599 0.047 Uiso 1 1 calc R
H5B H 0.3284 0.3904 0.1995 0.047 Uiso 1 1 calc R
H5C H 0.2932 0.3745 0.2664 0.047 Uiso 1 1 calc R
C6 C 0.22444(11) 0.57724(19) 0.21435(8) 0.0340(4) Uani 1 1 d .
H6A H 0.1923 0.5266 0.2417 0.051 Uiso 1 1 calc R
H6B H 0.2229 0.5380 0.1730 0.051 Uiso 1 1 calc R
H6C H 0.2080 0.6702 0.2123 0.051 Uiso 1 1 calc R
C7 C 0.35292(11) 0.64978(17) 0.19570(8) 0.0327(4) Uani 1 1 d .
H7A H 0.4020 0.6548 0.2138 0.049 Uiso 1 1 calc R
H7B H 0.3338 0.7402 0.1895 0.049 Uiso 1 1 calc R
H7C H 0.3551 0.6036 0.1559 0.049 Uiso 1 1 calc R
C8 C 0.08177(9) 0.55273(18) 0.33294(8) 0.0322(4) Uani 1 1 d .
H8A H 0.0664 0.5987 0.2951 0.048 Uiso 1 1 calc R
H8B H 0.0449 0.5659 0.3648 0.048 Uiso 1 1 calc R
H8C H 0.0871 0.4571 0.3246 0.048 Uiso 1 1 calc R
C11 C 0.15348(8) 0.53709(16) 0.49005(7) 0.0224(3) Uani 1 1 d .
H11 H 0.1077 0.4978 0.4724 0.027 Uiso 1 1 calc R
C12 C 0.19794(8) 0.42471(15) 0.51962(7) 0.0213(3) Uani 1 1 d .
C13 C 0.26625(8) 0.40291(15) 0.49925(7) 0.0210(3) Uani 1 1 d .
C14 C 0.13215(10) 0.65573(18) 0.53292(8) 0.0296(4) Uani 1 1 d .
C15 C 0.10175(12) 0.7687(2) 0.49199(9) 0.0424(5) Uani 1 1 d .
H15A H 0.0649 0.7324 0.4636 0.064 Uiso 1 1 calc R
H15B H 0.1416 0.8084 0.4683 0.064 Uiso 1 1 calc R
H15C H 0.0795 0.8373 0.5180 0.064 Uiso 1 1 calc R
C16 C 0.07104(11) 0.6137(2) 0.57692(9) 0.0422(5) Uani 1 1 d .
H16A H 0.0296 0.5790 0.5530 0.063 Uiso 1 1 calc R
H16B H 0.0553 0.6912 0.6010 0.063 Uiso 1 1 calc R
H16C H 0.0892 0.5442 0.6049 0.063 Uiso 1 1 calc R
C17 C 0.19807(12) 0.7062(2) 0.56940(9) 0.0413(5) Uani 1 1 d .
H17A H 0.2380 0.7259 0.5411 0.062 Uiso 1 1 calc R
H17B H 0.2138 0.6376 0.5988 0.062 Uiso 1 1 calc R
H17C H 0.1848 0.7875 0.5918 0.062 Uiso 1 1 calc R
C18 C 0.35766(9) 0.68492(17) 0.45599(7) 0.0271(3) Uani 1 1 d .
H18A H 0.3755 0.6734 0.4984 0.041 Uiso 1 1 calc R
H18B H 0.3286 0.7668 0.4532 0.041 Uiso 1 1 calc R
H18C H 0.3993 0.6912 0.4281 0.041 Uiso 1 1 calc R
C121 C 0.33327(9) 0.88135(15) 0.28750(7) 0.0212(3) Uani 1 1 d .
C122 C 0.40710(9) 0.87837(17) 0.30355(7) 0.0270(3) Uani 1 1 d .
H122 H 0.4243 0.8118 0.3313 0.032 Uiso 1 1 calc R
C123 C 0.45622(10) 0.97064(18) 0.27985(8) 0.0318(4) Uani 1 1 d .
H123 H 0.5064 0.9660 0.2910 0.038 Uiso 1 1 calc R
C124 C 0.43167(10) 1.06920(18) 0.24002(8) 0.0324(4) Uani 1 1 d .
H124 H 0.4650 1.1326 0.2238 0.039 Uiso 1 1 calc R
C125 C 0.35846(10) 1.07507(16) 0.22385(8) 0.0302(4) Uani 1 1 d .
H125 H 0.3416 1.1426 0.1965 0.036 Uiso 1 1 calc R
C126 C 0.30929(9) 0.98243(16) 0.24750(7) 0.0252(3) Uani 1 1 d .
H126 H 0.2591 0.9878 0.2364 0.030 Uiso 1 1 calc R
C131 C 0.17773(9) 0.92901(15) 0.33908(7) 0.0231(3) Uani 1 1 d .
C132 C 0.20675(10) 1.03302(18) 0.37416(8) 0.0326(4) Uani 1 1 d .
H132 H 0.2534 1.0232 0.3930 0.039 Uiso 1 1 calc R
C133 C 0.16795(12) 1.15131(19) 0.38187(10) 0.0416(5) Uani 1 1 d .
H133 H 0.1885 1.2213 0.4059 0.050 Uiso 1 1 calc R
C134 C 0.10039(12) 1.16798(19) 0.35517(10) 0.0437(5) Uani 1 1 d .
H134 H 0.0742 1.2488 0.3609 0.052 Uiso 1 1 calc R
C135 C 0.07071(11) 1.0664(2) 0.31989(11) 0.0470(5) Uani 1 1 d .
H135 H 0.0243 1.0777 0.3007 0.056 Uiso 1 1 calc R
C136 C 0.10877(10) 0.94777(19) 0.31257(9) 0.0366(4) Uani 1 1 d .
H136 H 0.0874 0.8778 0.2890 0.044 Uiso 1 1 calc R
C221 C 0.16226(9) 0.34482(16) 0.56936(7) 0.0242(3) Uani 1 1 d .
C222 C 0.18961(10) 0.34854(18) 0.62972(7) 0.0305(4) Uani 1 1 d .
H222 H 0.2313 0.4014 0.6390 0.037 Uiso 1 1 calc R
C223 C 0.15640(11) 0.2757(2) 0.67630(8) 0.0394(5) Uani 1 1 d .
H223 H 0.1747 0.2808 0.7173 0.047 Uiso 1 1 calc R
C224 C 0.09701(11) 0.1962(2) 0.66293(9) 0.0449(5) Uani 1 1 d .
H224 H 0.0743 0.1465 0.6947 0.054 Uiso 1 1 calc R
C225 C 0.07043(11) 0.1887(2) 0.60329(10) 0.0427(5) Uani 1 1 d .
H225 H 0.0301 0.1324 0.5940 0.051 Uiso 1 1 calc R
C226 C 0.10265(10) 0.26367(18) 0.55657(8) 0.0327(4) Uani 1 1 d .
H226 H 0.0836 0.2591 0.5158 0.039 Uiso 1 1 calc R
C231 C 0.31309(9) 0.29755(16) 0.52783(7) 0.0229(3) Uani 1 1 d .
C232 C 0.37980(9) 0.33210(17) 0.55520(7) 0.0260(3) Uani 1 1 d .
H232 H 0.3932 0.4235 0.5580 0.031 Uiso 1 1 calc R
C233 C 0.42704(10) 0.23488(19) 0.57855(8) 0.0331(4) Uani 1 1 d .
H233 H 0.4717 0.2607 0.5977 0.040 Uiso 1 1 calc R
C234 C 0.40929(10) 0.10128(19) 0.57395(8) 0.0353(4) Uani 1 1 d .
H234 H 0.4422 0.0350 0.5886 0.042 Uiso 1 1 calc R
C235 C 0.34298(11) 0.06497(18) 0.54776(8) 0.0351(4) Uani 1 1 d .
H235 H 0.3302 -0.0267 0.5451 0.042 Uiso 1 1 calc R
C236 C 0.29496(10) 0.16137(17) 0.52536(7) 0.0285(3) Uani 1 1 d .
H236 H 0.2493 0.1348 0.5082 0.034 Uiso 1 1 calc R
C31 C 0.36638(11) 0.26965(17) 0.38582(8) 0.0309(4) Uani 1 1 d .
H31A H 0.3571 0.2574 0.3412 0.037 Uiso 1 1 calc R
H31B H 0.3245 0.2333 0.4090 0.037 Uiso 1 1 calc R
C32 C 0.43640(13) 0.2021(2) 0.40512(9) 0.0432(5) Uani 1 1 d .
H32A H 0.4441 0.1181 0.3821 0.052 Uiso 1 1 calc R
H32B H 0.4372 0.1830 0.4499 0.052 Uiso 1 1 calc R
C33 C 0.49268(12) 0.3069(2) 0.38821(10) 0.0473(5) Uani 1 1 d .
H33A H 0.5388 0.2935 0.4115 0.057 Uiso 1 1 calc R
H33B H 0.5030 0.3053 0.3435 0.057 Uiso 1 1 calc R
C34 C 0.45607(9) 0.4363(2) 0.40653(9) 0.0353(4) Uani 1 1 d .
H34A H 0.4690 0.4603 0.4495 0.042 Uiso 1 1 calc R
H34B H 0.4711 0.5099 0.3790 0.042 Uiso 1 1 calc R

loop_
_atom_site_aniso_label
_atom_site_aniso_U_11
_atom_site_aniso_U_22
_atom_site_aniso_U_33
_atom_site_aniso_U_23
_atom_site_aniso_U_13
_atom_site_aniso_U_12
Al1 0.0174(2) 0.0194(2) 0.0231(2) 0.00251(16) -0.00090(16) -0.00042(17)
Al2 0.0166(2) 0.0199(2) 0.0204(2) 0.00040(16) 0.00057(16) -0.00001(17)
O1 0.0193(5) 0.0179(5) 0.0206(5) 0.0021(4) 0.0016(4) 0.0003(4)
O2 0.0175(5) 0.0255(6) 0.0219(5) 0.0026(4) 0.0022(4) 0.0009(4)
O3 0.0200(6) 0.0239(6) 0.0301(6) 0.0000(4) 0.0013(4) 0.0035(4)
C1 0.0198(7) 0.0203(8) 0.0203(7) 0.0032(5) 0.0018(5) -0.0007(6)
C2 0.0211(8) 0.0192(8) 0.0206(7) 0.0014(5) -0.0019(5) -0.0010(6)
C3 0.0205(8) 0.0198(8) 0.0227(7) 0.0013(5) -0.0022(5) 0.0001(6)
C4 0.0319(9) 0.0199(8) 0.0224(8) 0.0007(6) 0.0034(6) 0.0023(6)
C5 0.0449(11) 0.0217(9) 0.0273(8) -0.0001(6) 0.0067(7) 0.0032(7)
C6 0.0412(11) 0.0351(10) 0.0257(9) -0.0036(7) -0.0061(7) 0.0005(8)
C7 0.0499(12) 0.0236(9) 0.0249(8) -0.0001(6) 0.0129(7) 0.0011(8)
C8 0.0245(9) 0.0330(10) 0.0389(10) 0.0049(7) -0.0046(7) -0.0053(7)
C11 0.0162(7) 0.0288(8) 0.0223(7) 0.0028(6) 0.0017(5) -0.0015(6)
C12 0.0205(8) 0.0228(8) 0.0205(7) 0.0002(5) -0.0013(5) -0.0019(6)
C13 0.0206(8) 0.0211(8) 0.0213(7) -0.0007(5) -0.0016(5) -0.0013(6)
C14 0.0266(9) 0.0328(9) 0.0297(9) 0.0006(6) 0.0071(6) 0.0069(7)
C15 0.0466(12) 0.0374(11) 0.0433(11) 0.0054(8) 0.0112(8) 0.0169(9)
C16 0.0374(11) 0.0505(12) 0.0391(11) 0.0025(8) 0.0168(8) 0.0127(9)
C17 0.0457(12) 0.0393(11) 0.0388(10) -0.0152(8) 0.0031(8) 0.0024(9)
C18 0.0265(9) 0.0280(9) 0.0268(8) -0.0023(6) 0.0009(6) -0.0040(7)
C121 0.0230(8) 0.0188(8) 0.0218(7) -0.0017(5) 0.0024(5) -0.0008(6)
C122 0.0251(9) 0.0282(9) 0.0279(8) 0.0017(6) 0.0003(6) -0.0024(7)
C123 0.0239(9) 0.0368(10) 0.0346(9) -0.0023(7) 0.0034(6) -0.0071(7)
C124 0.0362(10) 0.0294(9) 0.0317(9) -0.0021(7) 0.0101(7) -0.0119(7)
C125 0.0411(10) 0.0195(8) 0.0301(9) 0.0028(6) 0.0053(7) -0.0015(7)
C126 0.0268(9) 0.0208(8) 0.0280(8) 0.0011(6) 0.0007(6) 0.0004(6)
C131 0.0213(8) 0.0192(8) 0.0289(8) 0.0047(6) 0.0037(6) 0.0007(6)
C132 0.0289(9) 0.0288(9) 0.0401(10) -0.0053(7) -0.0028(7) 0.0042(7)
C133 0.0436(12) 0.0269(10) 0.0543(12) -0.0106(8) 0.0037(9) 0.0036(8)
C134 0.0378(11) 0.0249(10) 0.0686(14) 0.0025(9) 0.0119(9) 0.0122(8)
C135 0.0276(10) 0.0356(11) 0.0777(15) 0.0079(10) -0.0097(9) 0.0081(8)
C136 0.0263(9) 0.0283(10) 0.0552(11) 0.0009(8) -0.0085(8) 0.0025(7)
C221 0.0191(8) 0.0273(8) 0.0263(8) 0.0043(6) 0.0032(6) 0.0023(6)
C222 0.0269(9) 0.0370(10) 0.0276(9) 0.0040(7) 0.0010(6) 0.0020(7)
C223 0.0367(11) 0.0521(12) 0.0296(9) 0.0136(8) 0.0054(7) 0.0102(9)
C224 0.0342(11) 0.0553(13) 0.0455(11) 0.0287(9) 0.0119(8) 0.0077(9)
C225 0.0262(10) 0.0461(12) 0.0558(12) 0.0212(9) 0.0015(8) -0.0064(8)
C226 0.0252(9) 0.0369(10) 0.0361(9) 0.0094(7) -0.0014(7) -0.0031(7)
C231 0.0230(8) 0.0278(8) 0.0179(7) 0.0028(6) 0.0028(5) 0.0023(6)
C232 0.0240(8) 0.0285(9) 0.0255(8) 0.0035(6) -0.0002(6) 0.0004(7)
C233 0.0233(9) 0.0455(11) 0.0304(9) 0.0069(7) -0.0022(6) 0.0054(8)
C234 0.0348(10) 0.0369(10) 0.0341(9) 0.0109(7) 0.0032(7) 0.0125(8)
C235 0.0449(11) 0.0266(9) 0.0338(9) 0.0070(7) 0.0023(7) 0.0037(8)
C236 0.0301(9) 0.0269(9) 0.0283(8) 0.0034(6) -0.0017(6) -0.0005(7)
C31 0.0426(11) 0.0231(9) 0.0268(8) -0.0034(6) 0.0010(7) 0.0070(7)
C32 0.0593(14) 0.0364(11) 0.0338(10) -0.0010(7) -0.0005(8) 0.0237(10)
C33 0.0352(11) 0.0613(14) 0.0456(12) -0.0005(9) 0.0057(8) 0.0235(10)
C34 0.0195(9) 0.0460(11) 0.0406(10) 0.0004(8) 0.0028(7) 0.0028(7)

loop_
_atom_type_symbol
_atom_type_description
_atom_type_scat_dispersion_real
_atom_type_scat_dispersion_imag
_atom_type_scat_source
C C 0.0033 0.0016 'International Tables Vol C Tables 4.2.6.8 and 6.1.1.4'
H H 0.0000 0.0000 'International Tables Vol C Tables 4.2.6.8 and 6.1.1.4'
Al Al 0.0645 0.0514 'International Tables Vol C Tables 4.2.6.8 and 6.1.1.4'
O O 0.0106 0.0060 'International Tables Vol C Tables 4.2.6.8 and 6.1.1.4'

loop_
_geom_angle_atom_site_label_1
_geom_angle_atom_site_label_2
_geom_angle_atom_site_label_3
_geom_angle
O2 Al1 O1 82.83(5)
O2 Al1 C8 114.00(7)
O1 Al1 C8 125.99(7)
O2 Al1 C3 113.95(6)
O1 Al1 C3 88.50(6)
C8 Al1 C3 123.16(7)
O2 Al1 Al2 41.62(4)
O1 Al1 Al2 41.67(3)
C8 Al1 Al2 136.25(6)
C3 Al1 Al2 100.14(5)
O1 Al2 O2 77.33(5)
O1 Al2 C18 108.85(6)
O2 Al2 C18 106.43(6)
O1 Al2 C13 132.26(6)
O2 Al2 C13 81.79(6)
C18 Al2 C13 118.13(7)
O1 Al2 O3 86.96(5)
O2 Al2 O3 154.49(5)
C18 Al2 O3 97.57(6)
C13 Al2 O3 94.61(6)
O1 Al2 Al1 39.65(3)
O2 Al2 Al1 38.10(3)
C18 Al2 Al1 108.44(5)
C13 Al2 Al1 112.39(5)
O3 Al2 Al1 125.38(4)
C1 O1 Al1 111.26(8)
C1 O1 Al2 120.29(9)
Al1 O1 Al2 98.68(5)
C11 O2 Al1 132.66(9)
C11 O2 Al2 119.23(9)
Al1 O2 Al2 100.28(5)
C34 O3 C31 108.99(13)
C34 O3 Al2 126.18(10)
C31 O3 Al2 122.33(10)
O1 C1 C2 108.37(11)
O1 C1 C4 109.71(12)
C2 C1 C4 113.60(12)
O1 C1 H1 108.3
C2 C1 H1 108.3
C4 C1 H1 108.3
C3 C2 C121 126.65(14)
C3 C2 C1 117.20(13)
C121 C2 C1 116.10(13)
C2 C3 C131 125.53(14)
C2 C3 Al1 108.47(11)
C131 C3 Al1 125.86(11)
C6 C4 C5 108.63(14)
C6 C4 C7 109.37(14)
C5 C4 C7 108.59(14)
C6 C4 C1 111.91(13)
C5 C4 C1 108.36(13)
C7 C4 C1 109.90(13)
C4 C5 H5A 109.5
C4 C5 H5B 109.5
H5A C5 H5B 109.5
C4 C5 H5C 109.5
H5A C5 H5C 109.5
H5B C5 H5C 109.5
C4 C6 H6A 109.5
C4 C6 H6B 109.5
H6A C6 H6B 109.5
C4 C6 H6C 109.5
H6A C6 H6C 109.5
H6B C6 H6C 109.5
C4 C7 H7A 109.5
C4 C7 H7B 109.5
H7A C7 H7B 109.5
C4 C7 H7C 109.5
H7A C7 H7C 109.5
H7B C7 H7C 109.5
Al1 C8 H8A 109.5
Al1 C8 H8B 109.5
H8A C8 H8B 109.5
Al1 C8 H8C 109.5
H8A C8 H8C 109.5
H8B C8 H8C 109.5
O2 C11 C12 106.46(12)
O2 C11 C14 108.78(12)
C12 C11 C14 116.48(13)
O2 C11 H11 108.3
C12 C11 H11 108.3
C14 C11 H11 108.3
C13 C12 C221 124.14(14)
C13 C12 C11 118.34(13)
C221 C12 C11 117.52(13)
C12 C13 C231 120.69(14)
C12 C13 Al2 113.28(11)
C231 C13 Al2 125.95(11)
C17 C14 C16 110.26(15)
C17 C14 C15 109.68(17)
C16 C14 C15 107.33(15)
C17 C14 C11 111.15(14)
C16 C14 C11 110.44(15)
C15 C14 C11 107.87(14)
C14 C15 H15A 109.5
C14 C15 H15B 109.5
H15A C15 H15B 109.5
C14 C15 H15C 109.5
H15A C15 H15C 109.5
H15B C15 H15C 109.5
C14 C16 H16A 109.5
C14 C16 H16B 109.5
H16A C16 H16B 109.5
C14 C16 H16C 109.5
H16A C16 H16C 109.5
H16B C16 H16C 109.5
C14 C17 H17A 109.5
C14 C17 H17B 109.5
H17A C17 H17B 109.5
C14 C17 H17C 109.5
H17A C17 H17C 109.5
H17B C17 H17C 109.5
Al2 C18 H18A 109.5
Al2 C18 H18B 109.5
H18A C18 H18B 109.5
Al2 C18 H18C 109.5
H18A C18 H18C 109.5
H18B C18 H18C 109.5
C122 C121 C126 117.94(14)
C122 C121 C2 120.88(14)
C126 C121 C2 121.15(14)
C123 C122 C121 121.49(16)
C123 C122 H122 119.3
C121 C122 H122 119.3
C124 C123 C122 119.79(17)
C124 C123 H123 120.1
C122 C123 H123 120.1
C125 C124 C123 119.82(16)
C125 C124 H124 120.1
C123 C124 H124 120.1
C124 C125 C126 120.38(16)
C124 C125 H125 119.8
C126 C125 H125 119.8
C125 C126 C121 120.58(16)
C125 C126 H126 119.7
C121 C126 H126 119.7
C132 C131 C136 117.66(15)
C132 C131 C3 122.99(14)
C136 C131 C3 119.17(15)
C133 C132 C131 120.61(17)
C133 C132 H132 119.7
C131 C132 H132 119.7
C134 C133 C132 120.82(18)
C134 C133 H133 119.6
C132 C133 H133 119.6
C133 C134 C135 119.55(18)
C133 C134 H134 120.2
C135 C134 H134 120.2
C134 C135 C136 119.90(18)
C134 C135 H135 120.1
C136 C135 H135 120.1
C135 C136 C131 121.45(18)
C135 C136 H136 119.3
C131 C136 H136 119.3
C226 C221 C222 118.55(15)
C226 C221 C12 121.08(14)
C222 C221 C12 120.36(15)
C223 C222 C221 120.74(17)
C223 C222 H222 119.6
C221 C222 H222 119.6
C224 C223 C222 119.99(17)
C224 C223 H223 120.0
C222 C223 H223 120.0
C223 C224 C225 120.03(17)
C223 C224 H224 120.0
C225 C224 H224 120.0
C224 C225 C226 120.23(19)
C224 C225 H225 119.9
C226 C225 H225 119.9
C221 C226 C225 120.42(17)
C221 C226 H226 119.8
C225 C226 H226 119.8
C232 C231 C236 117.53(15)
C232 C231 C13 119.95(14)
C236 C231 C13 122.42(14)
C233 C232 C231 121.26(16)
C233 C232 H232 119.4
C231 C232 H232 119.4
C234 C233 C232 120.36(17)
C234 C233 H233 119.8
C232 C233 H233 119.8
C233 C234 C235 119.30(16)
C233 C234 H234 120.4
C235 C234 H234 120.4
C234 C235 C236 120.72(17)
C234 C235 H235 119.6
C236 C235 H235 119.6
C235 C236 C231 120.80(17)
C235 C236 H236 119.6
C231 C236 H236 119.6
O3 C31 C32 104.59(15)
O3 C31 H31A 110.8
C32 C31 H31A 110.8
O3 C31 H31B 110.8
C32 C31 H31B 110.8
H31A C31 H31B 108.9
C31 C32 C33 101.55(15)
C31 C32 H32A 111.5
C33 C32 H32A 111.5
C31 C32 H32B 111.5
C33 C32 H32B 111.5
H32A C32 H32B 109.3
C34 C33 C32 103.02(16)
C34 C33 H33A 111.2
C32 C33 H33A 111.2
C34 C33 H33B 111.2
C32 C33 H33B 111.2
H33A C33 H33B 109.1
O3 C34 C33 105.45(16)
O3 C34 H34A 110.7
C33 C34 H34A 110.7
O3 C34 H34B 110.7
C33 C34 H34B 110.7
H34A C34 H34B 108.8

loop_
_geom_bond_atom_site_label_1
_geom_bond_atom_site_label_2
_geom_bond_distance
Al1 O2 1.7950(11)
Al1 O1 1.8475(11)
Al1 C8 1.9494(17)
Al1 C3 1.9699(16)
Al1 Al2 2.8623(6)
Al2 O1 1.9251(11)
Al2 O2 1.9320(12)
Al2 C18 1.9741(17)
Al2 C13 2.0122(16)
Al2 O3 2.0372(12)
O1 C1 1.4512(17)
O2 C11 1.4315(17)
O3 C34 1.457(2)
O3 C31 1.470(2)
C1 C2 1.539(2)
C1 C4 1.565(2)
C1 H1 1.0000
C2 C3 1.352(2)
C2 C121 1.496(2)
C3 C131 1.482(2)
C4 C6 1.524(2)
C4 C5 1.530(2)
C4 C7 1.539(2)
C5 H5A 0.9800
C5 H5B 0.9800
C5 H5C 0.9800
C6 H6A 0.9800
C6 H6B 0.9800
C6 H6C 0.9800
C7 H7A 0.9800
C7 H7B 0.9800
C7 H7C 0.9800
C8 H8A 0.9800
C8 H8B 0.9800
C8 H8C 0.9800
C11 C12 1.528(2)
C11 C14 1.561(2)
C11 H11 1.0000
C12 C13 1.348(2)
C12 C221 1.498(2)
C13 C231 1.492(2)
C14 C17 1.524(3)
C14 C16 1.536(2)
C14 C15 1.540(2)
C15 H15A 0.9800
C15 H15B 0.9800
C15 H15C 0.9800
C16 H16A 0.9800
C16 H16B 0.9800
C16 H16C 0.9800
C17 H17A 0.9800
C17 H17B 0.9800
C17 H17C 0.9800
C18 H18A 0.9800
C18 H18B 0.9800
C18 H18C 0.9800
C121 C122 1.394(2)
C121 C126 1.402(2)
C122 C123 1.391(2)
C122 H122 0.9500
C123 C124 1.385(3)
C123 H123 0.9500
C124 C125 1.385(3)
C124 H124 0.9500
C125 C126 1.394(2)
C125 H125 0.9500
C126 H126 0.9500
C131 C132 1.393(2)
C131 C136 1.396(2)
C132 C133 1.393(3)
C132 H132 0.9500
C133 C134 1.372(3)
C133 H133 0.9500
C134 C135 1.382(3)
C134 H134 0.9500
C135 C136 1.387(3)
C135 H135 0.9500
C136 H136 0.9500
C221 C226 1.388(2)
C221 C222 1.399(2)
C222 C223 1.391(2)
C222 H222 0.9500
C223 C224 1.377(3)
C223 H223 0.9500
C224 C225 1.381(3)
C224 H224 0.9500
C225 C226 1.396(2)
C225 H225 0.9500
C226 H226 0.9500
C231 C232 1.398(2)
C231 C236 1.405(2)
C232 C233 1.395(2)
C232 H232 0.9500
C233 C234 1.381(3)
C233 H233 0.9500
C234 C235 1.385(3)
C234 H234 0.9500
C235 C236 1.391(2)
C235 H235 0.9500
C236 H236 0.9500
C31 C32 1.506(3)
C31 H31A 0.9900
C31 H31B 0.9900
C32 C33 1.519(3)
C32 H32A 0.9900
C32 H32B 0.9900
C33 C34 1.514(3)
C33 H33A 0.9900
C33 H33B 0.9900
C34 H34A 0.9900
C34 H34B 0.9900

loop_
_geom_torsion_atom_site_label_1
_geom_torsion_atom_site_label_2
_geom_torsion_atom_site_label_3
_geom_torsion_atom_site_label_4
_geom_torsion
O2 Al1 Al2 O1 169.13(8)
C8 Al1 Al2 O1 96.00(10)
C3 Al1 Al2 O1 -76.05(7)
O1 Al1 Al2 O2 -169.13(8)
C8 Al1 Al2 O2 -73.13(10)
C3 Al1 Al2 O2 114.82(7)
O2 Al1 Al2 C18 -93.32(8)
O1 Al1 Al2 C18 97.55(7)
C8 Al1 Al2 C18 -166.45(10)
C3 Al1 Al2 C18 21.50(7)
O2 Al1 Al2 C13 39.13(7)
O1 Al1 Al2 C13 -130.00(7)
C8 Al1 Al2 C13 -34.00(10)
C3 Al1 Al2 C13 153.95(7)
O2 Al1 Al2 O3 152.65(7)
O1 Al1 Al2 O3 -16.48(6)
C8 Al1 Al2 O3 79.52(10)
C3 Al1 Al2 O3 -92.53(6)
O2 Al1 O1 C1 -134.62(9)
C8 Al1 O1 C1 110.84(11)
C3 Al1 O1 C1 -20.25(10)
Al2 Al1 O1 C1 -127.37(10)
O2 Al1 O1 Al2 -7.25(5)
C8 Al1 O1 Al2 -121.79(8)
C3 Al1 O1 Al2 107.12(6)
O2 Al2 O1 C1 127.78(10)
C18 Al2 O1 C1 24.50(12)
C13 Al2 O1 C1 -165.92(10)
O3 Al2 O1 C1 -72.46(10)
Al1 Al2 O1 C1 120.93(11)
O2 Al2 O1 Al1 6.85(5)
C18 Al2 O1 Al1 -96.43(7)
C13 Al2 O1 Al1 73.14(8)
O3 Al2 O1 Al1 166.61(5)
O1 Al1 O2 C11 -140.11(13)
C8 Al1 O2 C11 -13.78(15)
C3 Al1 O2 C11 134.76(13)
Al2 Al1 O2 C11 -147.37(15)
O1 Al1 O2 Al2 7.26(5)
C8 Al1 O2 Al2 133.58(7)
C3 Al1 O2 Al2 -77.88(7)
O1 Al2 O2 C11 145.89(11)
C18 Al2 O2 C11 -107.91(11)
C13 Al2 O2 C11 9.10(11)
O3 Al2 O2 C11 92.55(14)
Al1 Al2 O2 C11 152.97(13)
O1 Al2 O2 Al1 -7.08(5)
C18 Al2 O2 Al1 99.12(7)
C13 Al2 O2 Al1 -143.87(6)
O3 Al2 O2 Al1 -60.42(13)
O1 Al2 O3 C34 117.91(12)
O2 Al2 O3 C34 169.51(13)
C18 Al2 O3 C34 9.29(13)
C13 Al2 O3 C34 -109.92(13)
Al1 Al2 O3 C34 128.35(11)
O1 Al2 O3 C31 -82.04(11)
O2 Al2 O3 C31 -30.43(18)
C18 Al2 O3 C31 169.34(11)
C13 Al2 O3 C31 50.14(11)
Al1 Al2 O3 C31 -71.59(11)
Al1 O1 C1 C2 26.72(13)
Al2 O1 C1 C2 -87.79(12)
Al1 O1 C1 C4 -97.83(12)
Al2 O1 C1 C4 147.65(10)
O1 C1 C2 C3 -21.71(17)
C4 C1 C2 C3 100.50(16)
O1 C1 C2 C121 160.64(12)
C4 C1 C2 C121 -77.15(16)
C121 C2 C3 C131 -0.5(2)
C1 C2 C3 C131 -177.84(13)
C121 C2 C3 Al1 -176.34(12)
C1 C2 C3 Al1 6.29(16)
O2 Al1 C3 C2 89.18(11)
O1 Al1 C3 C2 7.71(11)
C8 Al1 C3 C2 -125.53(12)
Al2 Al1 C3 C2 47.91(11)
O2 Al1 C3 C131 -86.67(13)
O1 Al1 C3 C131 -168.14(13)
C8 Al1 C3 C131 58.62(16)
Al2 Al1 C3 C131 -127.94(12)
O1 C1 C4 C6 63.44(16)
C2 C1 C4 C6 -58.02(17)
O1 C1 C4 C5 -56.32(17)
C2 C1 C4 C5 -177.78(13)
O1 C1 C4 C7 -174.83(12)
C2 C1 C4 C7 63.70(17)
Al1 O2 C11 C12 132.35(12)
Al2 O2 C11 C12 -10.20(15)
Al1 O2 C11 C14 -101.39(14)
Al2 O2 C11 C14 116.06(12)
O2 C11 C12 C13 5.53(19)
C14 C11 C12 C13 -115.94(16)
O2 C11 C12 C221 -174.01(12)
C14 C11 C12 C221 64.51(18)
C221 C12 C13 C231 -2.5(2)
C11 C12 C13 C231 177.95(13)
C221 C12 C13 Al2 -179.49(12)
C11 C12 C13 Al2 1.00(18)
O1 Al2 C13 C12 -69.70(14)
O2 Al2 C13 C12 -5.20(11)
C18 Al2 C13 C12 99.09(13)
O3 Al2 C13 C12 -159.78(11)
Al1 Al2 C13 C12 -28.37(12)
O1 Al2 C13 C231 113.53(13)
O2 Al2 C13 C231 178.03(13)
C18 Al2 C13 C231 -77.67(14)
O3 Al2 C13 C231 23.45(13)
Al1 Al2 C13 C231 154.86(11)
O2 C11 C14 C17 -71.62(17)
C12 C11 C14 C17 48.62(19)
O2 C11 C14 C16 165.67(14)
C12 C11 C14 C16 -74.09(18)
O2 C11 C14 C15 48.65(18)
C12 C11 C14 C15 168.90(15)
C3 C2 C121 C122 136.52(17)
C1 C2 C121 C122 -46.09(19)
C3 C2 C121 C126 -45.6(2)
C1 C2 C121 C126 131.82(15)
C126 C121 C122 C123 -1.3(2)
C2 C121 C122 C123 176.64(15)
C121 C122 C123 C124 0.9(3)
C122 C123 C124 C125 -0.2(3)
C123 C124 C125 C126 0.1(3)
C124 C125 C126 C121 -0.6(2)
C122 C121 C126 C125 1.2(2)
C2 C121 C126 C125 -176.78(14)
C2 C3 C131 C132 -58.6(2)
Al1 C3 C131 C132 116.51(16)
C2 C3 C131 C136 126.25(18)
Al1 C3 C131 C136 -58.6(2)
C136 C131 C132 C133 -0.3(3)
C3 C131 C132 C133 -175.52(16)
C131 C132 C133 C134 0.0(3)
C132 C133 C134 C135 -0.4(3)
C133 C134 C135 C136 1.0(3)
C134 C135 C136 C131 -1.4(3)
C132 C131 C136 C135 1.0(3)
C3 C131 C136 C135 176.38(18)
C13 C12 C221 C226 -113.33(19)
C11 C12 C221 C226 66.2(2)
C13 C12 C221 C222 65.3(2)
C11 C12 C221 C222 -115.19(17)
C226 C221 C222 C223 -2.0(3)
C12 C221 C222 C223 179.37(16)
C221 C222 C223 C224 1.6(3)
C222 C223 C224 C225 0.0(3)
C223 C224 C225 C226 -1.3(3)
C222 C221 C226 C225 0.7(3)
C12 C221 C226 C225 179.34(17)
C224 C225 C226 C221 0.9(3)
C12 C13 C231 C232 -120.32(17)
Al2 C13 C231 C232 56.22(19)
C12 C13 C231 C236 63.5(2)
Al2 C13 C231 C236 -119.92(15)
C236 C231 C232 C233 0.7(2)
C13 C231 C232 C233 -175.58(15)
C231 C232 C233 C234 1.3(3)
C232 C233 C234 C235 -2.2(3)
C233 C234 C235 C236 1.0(3)
C234 C235 C236 C231 1.1(3)
C232 C231 C236 C235 -1.9(2)
C13 C231 C236 C235 174.32(15)
C34 O3 C31 C32 19.50(17)
Al2 O3 C31 C32 -143.57(11)
O3 C31 C32 C33 -36.44(17)
C31 C32 C33 C34 39.68(19)
C31 O3 C34 C33 5.81(18)
Al2 O3 C34 C33 168.06(11)
C32 C33 C34 O3 -28.51(19)
